data_4125972
loop_
_publ_author_name
'Unoh, Yuto'
'Hirano, Koji'
'Miura, Masahiro'

_publ_section_title
;
 Metal-Free Electrophilic Phosphination/Cyclization of Alkynes.
;
_journal_issue 17
_journal_name_full 'Journal of the American Chemical Society'
_journal_page_first 6106
_journal_page_last 6109
_journal_paper_doi 10.1021/jacs.7b02977
_journal_volume 139
_journal_year 2017
_chemical_formula_moiety 'C31 H23 O2 P'
_chemical_formula_sum 'C31 H23 O2 P'
_chemical_formula_weight 458.50
_space_group_crystal_system monoclinic
_space_group_IT_number 14
_space_group_name_Hall '-P 2yn'
_space_group_name_H-M_alt 'P 1 21/n 1'
_symmetry_space_group_name_Hall '-P 2yn'
_symmetry_space_group_name_H-M 'P 1 21/n 1'
_atom_sites_solution_hydrogens geom
_atom_sites_solution_primary direct
_atom_sites_solution_secondary difmap
_cell_angle_alpha 90.0000
_cell_angle_beta 108.866(8)
_cell_angle_gamma 90.0000
_cell_formula_units_Z 4
_cell_length_a 14.657(3)
_cell_length_b 10.6620(17)
_cell_length_c 15.613(3)
_cell_measurement_reflns_used 4003
_cell_measurement_temperature 273
_cell_measurement_theta_max 27.49
_cell_measurement_theta_min 3.00
_cell_volume 2308.8(8)
_computing_cell_refinement 'CrystalClear-SM Expert 2.0 r15'
_computing_data_collection 'CrystalClear-SM Expert 2.0 r15 (Rigaku, 2011)'
_computing_data_reduction 'CrystalClear-SM Expert 2.0 r15'
_computing_molecular_graphics 'CrystalStructure 4.2.1'
_computing_publication_material 'CrystalStructure 4.2.1 (Rigaku, 2016)'
_computing_structure_refinement 'SHELXL Version 2014/7 (Sheldrick, 2008)'
_computing_structure_solution 'SHELXS (Sheldrick, 2008)'
_diffrn_ambient_temperature 273
_diffrn_detector_area_resol_mean 13.653
_diffrn_measured_fraction_theta_full 0.995
_diffrn_measured_fraction_theta_max 0.986
_diffrn_measurement_device_type 'Rigaku XtaLAB mini'
_diffrn_measurement_method \w
_diffrn_radiation_type 'Mo K\a'
_diffrn_radiation_wavelength 0.71075
_diffrn_reflns_av_R_equivalents 0.0679
_diffrn_reflns_Laue_measured_fraction_full 0.995
_diffrn_reflns_Laue_measured_fraction_max 0.986
_diffrn_reflns_limit_h_max 19
_diffrn_reflns_limit_h_min -17
_diffrn_reflns_limit_k_max 13
_diffrn_reflns_limit_k_min -13
_diffrn_reflns_limit_l_max 20
_diffrn_reflns_limit_l_min -13
_diffrn_reflns_number 9501
_diffrn_reflns_point_group_measured_fraction_full 0.995
_diffrn_reflns_point_group_measured_fraction_max 0.986
_diffrn_reflns_theta_full 25.242
_diffrn_reflns_theta_max 27.528
_diffrn_reflns_theta_min 3.003
_diffrn_standards_number 0
_exptl_absorpt_coefficient_mu 0.146
_exptl_absorpt_correction_T_max 0.971
_exptl_absorpt_correction_T_min 0.735
_exptl_absorpt_correction_type numerical
_exptl_absorpt_process_details 'NUMABS (Rigaku, 1999)'
_exptl_crystal_colour colorless
_exptl_crystal_density_diffrn 1.319
_exptl_crystal_density_method 'not measured'
_exptl_crystal_description prism
_exptl_crystal_F_000 960.00
_exptl_crystal_size_max 0.300
_exptl_crystal_size_mid 0.300
_exptl_crystal_size_min 0.200
_refine_diff_density_max 0.36
_refine_diff_density_min -0.44
_refine_ls_extinction_method none
_refine_ls_goodness_of_fit_ref 1.093
_refine_ls_hydrogen_treatment constr
_refine_ls_number_parameters 307
_refine_ls_number_reflns 5232
_refine_ls_number_restraints 0
_refine_ls_R_factor_all 0.1120
_refine_ls_R_factor_gt 0.0677
_refine_ls_shift/su_max 0.000
_refine_ls_structure_factor_coef Fsqd
_refine_ls_weighting_details 'w = 1/[\s^2^(Fo^2^)+(0.0378P)^2^+1.2081P] where P=(Fo^2^+2Fc^2^)/3'
_refine_ls_weighting_scheme calc
_refine_ls_wR_factor_gt 0.1369
_refine_ls_wR_factor_ref 0.1599
_reflns_Friedel_coverage 0.000
_reflns_number_gt 3419
_reflns_number_total 5232
_reflns_threshold_expression F^2^>2.0\s(F^2^)
_cod_data_source_file ja7b02977_si_002.cif
_cod_data_source_block yu171243
_cod_depositor_comments 'Adding full bibliography for 4125972--4125973.cif.'
_cod_database_code 4125972

loop_
_space_group_symop_id
_space_group_symop_operation_xyz
1 +X,+Y,+Z
2 1/2-X,1/2+Y,1/2-Z
3 -X,-Y,-Z
4 -1/2+X,-1/2-Y,-1/2+Z

loop_
_atom_site_label
_atom_site_type_symbol
_atom_site_fract_x
_atom_site_fract_y
_atom_site_fract_z
_atom_site_U_iso_or_equiv
_atom_site_adp_type
_atom_site_occupancy
_atom_site_site_symmetry_order
_atom_site_calc_flag
_atom_site_refinement_flags_posn
_atom_site_refinement_flags_adp
P1 P 0.80212(5) 0.64493(7) 0.40952(5) 0.02454(18) Uani 1 1 d . .
O2 O 0.87223(15) 1.00199(19) 0.40779(13) 0.0324(5) Uani 1 1 d . .
O35 O 0.83217(15) 0.54829(18) 0.48213(13) 0.0320(5) Uani 1 1 d . .
C3 C 0.7668(2) 0.8642(2) 0.49401(17) 0.0228(6) Uani 1 1 d . .
C4 C 0.5912(2) 0.8641(3) 0.47439(19) 0.0268(6) Uani 1 1 d . .
H4 H 0.5858 0.9399 0.4437 0.032 Uiso 1 1 calc R U
C5 C 0.6786(2) 0.6326(3) 0.33808(19) 0.0276(6) Uani 1 1 d . .
C7 C 0.75746(19) 1.0701(3) 0.58041(18) 0.0243(6) Uani 1 1 d . .
C8 C 0.7637(2) 1.2036(3) 0.57943(19) 0.0273(6) Uani 1 1 d . .
C9 C 0.78765(19) 0.9989(2) 0.51544(18) 0.0227(6) Uani 1 1 d . .
C10 C 0.8378(2) 1.1958(3) 0.4621(2) 0.0310(7) Uani 1 1 d . .
H10 H 0.8650 1.2361 0.4234 0.037 Uiso 1 1 calc R U
C11 C 0.8020(2) 1.2633(3) 0.5175(2) 0.0344(7) Uani 1 1 d . .
H11 H 0.8026 1.3504 0.5148 0.041 Uiso 1 1 calc R U
C12 C 0.7250(2) 1.0153(3) 0.64785(18) 0.0278(6) Uani 1 1 d . .
H12 H 0.7212 0.9284 0.6510 0.033 Uiso 1 1 calc R U
C13 C 0.8226(2) 0.8043(3) 0.45185(18) 0.0239(6) Uani 1 1 d . .
C14 C 0.6808(2) 0.8061(3) 0.50870(17) 0.0235(6) Uani 1 1 d . .
C15 C 0.8730(2) 0.6292(3) 0.33400(18) 0.0249(6) Uani 1 1 d . .
C16 C 0.5181(2) 0.6966(3) 0.5315(2) 0.0374(8) Uani 1 1 d . .
H16 H 0.4635 0.6598 0.5388 0.045 Uiso 1 1 calc R U
C17 C 0.6060(2) 0.6389(3) 0.5661(2) 0.0364(7) Uani 1 1 d . .
H17 H 0.6111 0.5632 0.5969 0.044 Uiso 1 1 calc R U
C18 C 0.8332(2) 1.0639(3) 0.46365(18) 0.0246(6) Uani 1 1 d . .
C19 C 0.7014(2) 1.2190(3) 0.7049(2) 0.0394(8) Uani 1 1 d . .
H19 H 0.6811 1.2670 0.7451 0.047 Uiso 1 1 calc R U
C20 C 0.7338(2) 1.2754(3) 0.6417(2) 0.0376(8) Uani 1 1 d . .
H20 H 0.7362 1.3625 0.6395 0.045 Uiso 1 1 calc R U
C21 C 0.5102(2) 0.8099(3) 0.4856(2) 0.0324(7) Uani 1 1 d . .
H21 H 0.4506 0.8491 0.4625 0.039 Uiso 1 1 calc R U
C22 C 0.6991(2) 1.0873(3) 0.7083(2) 0.0347(7) Uani 1 1 d . .
H22 H 0.6795 1.0485 0.7528 0.042 Uiso 1 1 calc R U
C23 C 0.9051(2) 0.8790(3) 0.4416(2) 0.0313(7) Uani 1 1 d . .
H23A H 0.9555 0.8859 0.4997 0.038 Uiso 1 1 calc R U
H23B H 0.9317 0.8367 0.4000 0.038 Uiso 1 1 calc R U
C24 C 0.9642(2) 0.5769(3) 0.3688(2) 0.0326(7) Uani 1 1 d . .
H24 H 0.9864 0.5501 0.4287 0.039 Uiso 1 1 calc R U
C25 C 0.8408(2) 0.6673(3) 0.2442(2) 0.0347(7) Uani 1 1 d . .
H25 H 0.7795 0.7016 0.2198 0.042 Uiso 1 1 calc R U
C26 C 0.6875(2) 0.6936(3) 0.55508(19) 0.0275(6) Uani 1 1 d . .
H26 H 0.7471 0.6545 0.5790 0.033 Uiso 1 1 calc R U
C27 C 0.8994(2) 0.6546(3) 0.1905(2) 0.0387(8) Uani 1 1 d . .
H27 H 0.8774 0.6804 0.1303 0.046 Uiso 1 1 calc R U
C28 C 0.6278(2) 0.7318(3) 0.2858(2) 0.0341(7) Uani 1 1 d . .
H28 H 0.6567 0.8102 0.2898 0.041 Uiso 1 1 calc R U
C29 C 1.0221(2) 0.5644(3) 0.3150(2) 0.0380(8) Uani 1 1 d . .
H29 H 1.0831 0.5291 0.3386 0.046 Uiso 1 1 calc R U
C30 C 0.9896(2) 0.6041(3) 0.2261(2) 0.0353(7) Uani 1 1 d . .
H30 H 1.0291 0.5965 0.1903 0.042 Uiso 1 1 calc R U
C31 C 0.6333(2) 0.5164(3) 0.3309(2) 0.0366(7) Uani 1 1 d . .
H31 H 0.6663 0.4492 0.3651 0.044 Uiso 1 1 calc R U
C32 C 0.5404(3) 0.4997(4) 0.2740(2) 0.0450(9) Uani 1 1 d . .
H32 H 0.5106 0.4220 0.2704 0.054 Uiso 1 1 calc R U
C33 C 0.5346(2) 0.7144(4) 0.2280(2) 0.0435(9) Uani 1 1 d . .
H33 H 0.5011 0.7807 0.1931 0.052 Uiso 1 1 calc R U
C34 C 0.4918(2) 0.5988(4) 0.2223(2) 0.0458(9) Uani 1 1 d . .
H34 H 0.4293 0.5871 0.1832 0.055 Uiso 1 1 calc R U

loop_
_atom_site_aniso_label
_atom_site_aniso_U_11
_atom_site_aniso_U_22
_atom_site_aniso_U_33
_atom_site_aniso_U_23
_atom_site_aniso_U_13
_atom_site_aniso_U_12
P1 0.0253(4) 0.0218(4) 0.0276(4) 0.0001(3) 0.0100(3) -0.0010(3)
O2 0.0403(12) 0.0272(11) 0.0374(12) 0.0002(10) 0.0231(10) -0.0067(10)
O35 0.0376(12) 0.0262(11) 0.0336(11) 0.0065(10) 0.0134(10) 0.0018(9)
C3 0.0247(14) 0.0221(14) 0.0215(13) 0.0012(12) 0.0071(11) -0.0023(12)
C4 0.0261(14) 0.0249(14) 0.0291(14) 0.0016(13) 0.0085(12) -0.0020(12)
C5 0.0252(14) 0.0322(16) 0.0284(14) -0.0079(13) 0.0128(12) -0.0049(13)
C7 0.0227(14) 0.0219(14) 0.0259(14) -0.0025(12) 0.0046(11) -0.0025(11)
C8 0.0245(15) 0.0228(14) 0.0311(15) -0.0017(13) 0.0042(12) -0.0033(12)
C9 0.0222(13) 0.0201(13) 0.0241(13) 0.0016(12) 0.0049(11) 0.0002(11)
C10 0.0340(17) 0.0251(15) 0.0303(15) 0.0056(13) 0.0055(13) -0.0082(13)
C11 0.0338(17) 0.0199(14) 0.0422(18) 0.0002(14) 0.0024(14) -0.0036(13)
C12 0.0287(16) 0.0256(15) 0.0282(14) -0.0012(13) 0.0078(12) -0.0015(12)
C13 0.0231(14) 0.0219(14) 0.0277(14) 0.0001(12) 0.0096(12) -0.0028(12)
C14 0.0271(14) 0.0245(14) 0.0208(13) -0.0014(12) 0.0105(11) -0.0030(12)
C15 0.0257(14) 0.0226(14) 0.0264(14) -0.0044(12) 0.0086(11) -0.0003(12)
C16 0.0360(17) 0.0396(18) 0.0434(18) -0.0036(16) 0.0221(15) -0.0095(15)
C17 0.0469(19) 0.0262(15) 0.0450(18) 0.0042(15) 0.0271(16) -0.0064(15)
C18 0.0244(14) 0.0227(14) 0.0276(14) -0.0011(12) 0.0098(12) -0.0047(12)
C19 0.0367(18) 0.0403(19) 0.0407(18) -0.0184(16) 0.0118(15) -0.0005(15)
C20 0.0348(18) 0.0256(16) 0.0466(19) -0.0094(15) 0.0054(15) -0.0018(14)
C21 0.0248(15) 0.0368(17) 0.0358(16) -0.0027(15) 0.0100(13) -0.0006(14)
C22 0.0351(17) 0.0385(18) 0.0341(16) -0.0051(15) 0.0159(14) -0.0033(15)
C23 0.0322(16) 0.0243(15) 0.0430(17) -0.0048(14) 0.0199(14) -0.0060(13)
C24 0.0324(16) 0.0389(18) 0.0270(15) 0.0009(14) 0.0100(13) 0.0070(14)
C25 0.0284(15) 0.0454(19) 0.0305(15) 0.0036(15) 0.0099(13) 0.0081(14)
C26 0.0311(16) 0.0248(14) 0.0300(15) 0.0025(13) 0.0146(13) 0.0007(13)
C27 0.0380(18) 0.051(2) 0.0256(15) 0.0031(15) 0.0084(14) 0.0074(16)
C28 0.0306(16) 0.0327(17) 0.0387(17) -0.0061(15) 0.0110(14) -0.0001(14)
C29 0.0295(16) 0.046(2) 0.0376(17) -0.0030(16) 0.0094(14) 0.0101(15)
C30 0.0336(17) 0.0422(18) 0.0332(16) -0.0028(15) 0.0152(14) 0.0019(15)
C31 0.0372(18) 0.0335(17) 0.0396(18) -0.0033(15) 0.0130(15) -0.0075(15)
C32 0.038(2) 0.052(2) 0.047(2) -0.0102(19) 0.0179(17) -0.0187(18)
C33 0.0315(17) 0.054(2) 0.0412(19) -0.0103(17) 0.0065(15) 0.0107(16)
C34 0.0247(16) 0.069(3) 0.0428(19) -0.020(2) 0.0104(15) -0.0057(17)

loop_
_atom_type_symbol
_atom_type_description
_atom_type_scat_dispersion_real
_atom_type_scat_dispersion_imag
_atom_type_scat_source
C C 0.0033 0.0016
;
International Tables for Crystallography
(Vol. C, Tables 4.2.6.8 and 6.1.1.4)
;
H H 0.0000 0.0000
;
International Tables for Crystallography
(Vol. C, Table 6.1.1.4)
;
O O 0.0106 0.0060
;
International Tables for Crystallography
(Vol. C, Tables 4.2.6.8 and 6.1.1.4)
;
P P 0.1023 0.0942
;
International Tables for Crystallography
(Vol. C, Tables 4.2.6.8 and 6.1.1.4)
;

loop_
_geom_angle_atom_site_label_1
_geom_angle_atom_site_label_2
_geom_angle_atom_site_label_3
_geom_angle
O35 P1 C5 114.35(13)
O35 P1 C13 113.43(12)
C5 P1 C13 108.02(13)
O35 P1 C15 109.88(12)
C5 P1 C15 105.28(13)
C13 P1 C15 105.18(12)
C18 O2 C23 111.6(2)
C13 C3 C9 116.8(2)
C13 C3 C14 123.3(2)
C9 C3 C14 119.4(2)
C21 C4 C14 120.5(3)
C21 C4 H4 119.7
C14 C4 H4 119.7
C31 C5 C28 118.5(3)
C31 C5 P1 118.2(2)
C28 C5 P1 123.2(2)
C12 C7 C8 117.3(3)
C12 C7 C9 123.9(3)
C8 C7 C9 118.7(2)
C20 C8 C11 120.3(3)
C20 C8 C7 119.8(3)
C11 C8 C7 119.8(3)
C18 C9 C7 117.4(2)
C18 C9 C3 117.0(2)
C7 C9 C3 125.4(2)
C11 C10 C18 119.3(3)
C11 C10 H10 120.3
C18 C10 H10 120.3
C10 C11 C8 121.2(3)
C10 C11 H11 119.4
C8 C11 H11 119.4
C22 C12 C7 121.3(3)
C22 C12 H12 119.4
C7 C12 H12 119.4
C3 C13 C23 115.6(2)
C3 C13 P1 124.2(2)
C23 C13 P1 120.2(2)
C26 C14 C4 118.9(3)
C26 C14 C3 121.3(3)
C4 C14 C3 119.8(2)
C24 C15 C25 118.9(3)
C24 C15 P1 117.7(2)
C25 C15 P1 123.4(2)
C17 C16 C21 120.2(3)
C17 C16 H16 119.9
C21 C16 H16 119.9
C16 C17 C26 119.9(3)
C16 C17 H17 120.0
C26 C17 H17 120.0
O2 C18 C9 120.9(2)
O2 C18 C10 116.2(2)
C9 C18 C10 122.8(3)
C20 C19 C22 119.1(3)
C20 C19 H19 120.5
C22 C19 H19 120.5
C19 C20 C8 121.0(3)
C19 C20 H20 119.5
C8 C20 H20 119.5
C4 C21 C16 119.9(3)
C4 C21 H21 120.1
C16 C21 H21 120.1
C12 C22 C19 121.4(3)
C12 C22 H22 119.3
C19 C22 H22 119.3
O2 C23 C13 109.8(2)
O2 C23 H23A 109.7
C13 C23 H23A 109.7
O2 C23 H23B 109.7
C13 C23 H23B 109.7
H23A C23 H23B 108.2
C29 C24 C15 120.3(3)
C29 C24 H24 119.9
C15 C24 H24 119.9
C27 C25 C15 120.5(3)
C27 C25 H25 119.7
C15 C25 H25 119.7
C17 C26 C14 120.6(3)
C17 C26 H26 119.7
C14 C26 H26 119.7
C30 C27 C25 119.9(3)
C30 C27 H27 120.1
C25 C27 H27 120.1
C33 C28 C5 120.5(3)
C33 C28 H28 119.8
C5 C28 H28 119.8
C30 C29 C24 120.2(3)
C30 C29 H29 119.9
C24 C29 H29 119.9
C27 C30 C29 120.3(3)
C27 C30 H30 119.9
C29 C30 H30 119.9
C32 C31 C5 120.9(3)
C32 C31 H31 119.5
C5 C31 H31 119.5
C31 C32 C34 119.6(3)
C31 C32 H32 120.2
C34 C32 H32 120.2
C34 C33 C28 119.7(3)
C34 C33 H33 120.1
C28 C33 H33 120.1
C33 C34 C32 120.7(3)
C33 C34 H34 119.6
C32 C34 H34 119.6

loop_
_geom_bond_atom_site_label_1
_geom_bond_atom_site_label_2
_geom_bond_distance
P1 O35 1.489(2)
P1 C5 1.798(3)
P1 C13 1.812(3)
P1 C15 1.814(3)
O2 C18 1.358(3)
O2 C23 1.437(3)
C3 C13 1.363(4)
C3 C9 1.484(4)
C3 C14 1.488(4)
C4 C21 1.380(4)
C4 C14 1.393(4)
C4 H4 0.9300
C5 C31 1.393(4)
C5 C28 1.395(4)
C7 C12 1.415(4)
C7 C8 1.426(4)
C7 C9 1.446(4)
C8 C20 1.415(4)
C8 C11 1.417(4)
C9 C18 1.389(4)
C10 C11 1.354(4)
C10 C18 1.409(4)
C10 H10 0.9300
C11 H11 0.9300
C12 C22 1.362(4)
C12 H12 0.9300
C13 C23 1.499(4)
C14 C26 1.389(4)
C15 C24 1.386(4)
C15 C25 1.388(4)
C16 C17 1.372(4)
C16 C21 1.391(4)
C16 H16 0.9300
C17 C26 1.389(4)
C17 H17 0.9300
C19 C20 1.365(4)
C19 C22 1.406(4)
C19 H19 0.9300
C20 H20 0.9300
C21 H21 0.9300
C22 H22 0.9300
C23 H23A 0.9700
C23 H23B 0.9700
C24 C29 1.381(4)
C24 H24 0.9300
C25 C27 1.387(4)
C25 H25 0.9300
C26 H26 0.9300
C27 C30 1.367(4)
C27 H27 0.9300
C28 C33 1.385(4)
C28 H28 0.9300
C29 C30 1.380(4)
C29 H29 0.9300
C30 H30 0.9300
C31 C32 1.376(5)
C31 H31 0.9300
C32 C34 1.380(5)
C32 H32 0.9300
C33 C34 1.373(5)
C33 H33 0.9300
C34 H34 0.9300

loop_
_geom_torsion_atom_site_label_1
_geom_torsion_atom_site_label_2
_geom_torsion_atom_site_label_3
_geom_torsion_atom_site_label_4
_geom_torsion
O35 P1 C5 C31 -24.0(3)
C13 P1 C5 C31 -151.3(2)
C15 P1 C5 C31 96.7(2)
O35 P1 C5 C28 159.6(2)
C13 P1 C5 C28 32.3(3)
C15 P1 C5 C28 -79.7(3)
C12 C7 C8 C20 -2.9(4)
C9 C7 C8 C20 179.4(3)
C12 C7 C8 C11 175.7(3)
C9 C7 C8 C11 -2.1(4)
C12 C7 C9 C18 -169.1(3)
C8 C7 C9 C18 8.5(4)
C12 C7 C9 C3 16.3(4)
C8 C7 C9 C3 -166.1(3)
C13 C3 C9 C18 23.6(4)
C14 C3 C9 C18 -149.1(3)
C13 C3 C9 C7 -161.7(3)
C14 C3 C9 C7 25.6(4)
C18 C10 C11 C8 2.5(5)
C20 C8 C11 C10 175.0(3)
C7 C8 C11 C10 -3.6(4)
C8 C7 C12 C22 1.2(4)
C9 C7 C12 C22 178.8(3)
C9 C3 C13 C23 6.4(4)
C14 C3 C13 C23 178.8(3)
C9 C3 C13 P1 -173.61(19)
C14 C3 C13 P1 -1.2(4)
O35 P1 C13 C3 -75.5(3)
C5 P1 C13 C3 52.4(3)
C15 P1 C13 C3 164.4(2)
O35 P1 C13 C23 104.5(2)
C5 P1 C13 C23 -127.6(2)
C15 P1 C13 C23 -15.6(3)
C21 C4 C14 C26 -0.6(4)
C21 C4 C14 C3 178.5(3)
C13 C3 C14 C26 56.7(4)
C9 C3 C14 C26 -131.1(3)
C13 C3 C14 C4 -122.3(3)
C9 C3 C14 C4 49.9(4)
O35 P1 C15 C24 -26.5(3)
C5 P1 C15 C24 -150.1(2)
C13 P1 C15 C24 95.9(2)
O35 P1 C15 C25 153.8(2)
C5 P1 C15 C25 30.3(3)
C13 P1 C15 C25 -83.7(3)
C21 C16 C17 C26 -0.1(5)
C23 O2 C18 C9 -30.1(4)
C23 O2 C18 C10 152.9(3)
C7 C9 C18 O2 173.4(2)
C3 C9 C18 O2 -11.6(4)
C7 C9 C18 C10 -9.9(4)
C3 C9 C18 C10 165.2(3)
C11 C10 C18 O2 -178.6(3)
C11 C10 C18 C9 4.5(5)
C22 C19 C20 C8 0.7(5)
C11 C8 C20 C19 -176.6(3)
C7 C8 C20 C19 1.9(5)
C14 C4 C21 C16 0.1(4)
C17 C16 C21 C4 0.3(5)
C7 C12 C22 C19 1.5(5)
C20 C19 C22 C12 -2.5(5)
C18 O2 C23 C13 58.6(3)
C3 C13 C23 O2 -47.0(3)
P1 C13 C23 O2 133.0(2)
C25 C15 C24 C29 0.7(5)
P1 C15 C24 C29 -178.9(2)
C24 C15 C25 C27 -0.8(5)
P1 C15 C25 C27 178.8(2)
C16 C17 C26 C14 -0.4(5)
C4 C14 C26 C17 0.8(4)
C3 C14 C26 C17 -178.3(3)
C15 C25 C27 C30 0.1(5)
C31 C5 C28 C33 -0.2(4)
P1 C5 C28 C33 176.1(2)
C15 C24 C29 C30 0.1(5)
C25 C27 C30 C29 0.7(5)
C24 C29 C30 C27 -0.8(5)
C28 C5 C31 C32 -0.3(4)
P1 C5 C31 C32 -176.9(2)
C5 C31 C32 C34 0.9(5)
C5 C28 C33 C34 0.2(5)
C28 C33 C34 C32 0.3(5)
C31 C32 C34 C33 -0.9(5)
